data_7121245
loop_
_publ_author_name
'Shen, Yi'
'Wu, Xin-Xing'
'Chen, Si'
'Xia, Yu'
'Liang, Yong-Min'

_publ_section_title
;
 Synthesis of polyfluoroarene-substituted benzofuran derivatives via
 cooperative Pd/Cu catalysis.
;
_journal_issue 18
_journal_name_full 'Chemical communications (Cambridge, England)'
_journal_page_first 2256
_journal_page_last 2259
_journal_paper_doi 10.1039/c8cc00489g
_journal_volume 54
_journal_year 2018
_chemical_absolute_configuration ad
_chemical_formula_moiety 'C21 H19 Cl4 N O2'
_chemical_formula_sum 'C21 H19 Cl4 N O2'
_chemical_formula_weight 459.17
_space_group_crystal_system orthorhombic
_space_group_IT_number 33
_space_group_name_Hall 'P 2c -2n'
_space_group_name_H-M_alt 'P n a 21'
_symmetry_space_group_name_Hall 'P 2c -2n'
_symmetry_space_group_name_H-M 'P n a 21'
_atom_sites_solution_hydrogens geom
_atom_sites_solution_primary direct
_atom_sites_solution_secondary difmap
_audit_creation_date 2017-09-18
_audit_creation_method
;
Olex2 1.2
(compiled 2017.03.28 svn.r3405 for OlexSys, GUI svn.r5337)
;
_audit_update_record
;
2017-12-26 deposited with the CCDC.
2018-02-06 downloaded from the CCDC.
;
_cell_angle_alpha 90.00
_cell_angle_beta 90.00
_cell_angle_gamma 90.00
_cell_formula_units_Z 4
_cell_length_a 12.8660(3)
_cell_length_b 13.4392(4)
_cell_length_c 11.7656(4)
_cell_measurement_reflns_used 2106
_cell_measurement_temperature 293(2)
_cell_measurement_theta_max 25.4930
_cell_measurement_theta_min 3.8290
_cell_volume 2034.38(10)
_computing_cell_refinement
;
CrysAlisPro, Agilent Technologies,
Version 1.171.36.28 (release 01-02-2013 CrysAlis171 .NET)
(compiled Feb  1 2013,16:14:44)
;
_computing_data_collection
;
CrysAlisPro, Agilent Technologies,
Version 1.171.36.28 (release 01-02-2013 CrysAlis171 .NET)
(compiled Feb  1 2013,16:14:44)
;
_computing_data_reduction
;
CrysAlisPro, Agilent Technologies,
Version 1.171.36.28 (release 01-02-2013 CrysAlis171 .NET)
(compiled Feb  1 2013,16:14:44)
;
_computing_molecular_graphics 'Olex2 (Dolomanov et al., 2009)'
_computing_publication_material 'Olex2 (Dolomanov et al., 2009)'
_computing_structure_refinement 'ShelXL (Sheldrick, 2015)'
_computing_structure_solution 'ShelXS (Sheldrick, 2008)'
_diffrn_ambient_temperature 293(2)
_diffrn_detector_area_resol_mean 16.0733
_diffrn_measured_fraction_theta_full 0.998
_diffrn_measured_fraction_theta_max 0.998
_diffrn_measurement_details
;
#__ type_ start__ end____ width___ exp.time_
  1 omega   17.00   52.00   1.0000    4.0000
omega____ theta____ kappa____ phi______ frames
    -       22.7867  -99.0000  120.0000 35

#__ type_ start__ end____ width___ exp.time_
  2 omega  -47.00   66.00   1.0000    4.0000
omega____ theta____ kappa____ phi______ frames
    -       22.7867    0.0000  -30.0000 113
;
_diffrn_measurement_device_type 'SuperNova, Dual, Cu at zero, Eos'
_diffrn_measurement_method '\w scans'
_diffrn_orient_matrix_UB_11 -0.0045829000
_diffrn_orient_matrix_UB_12 0.0524739000
_diffrn_orient_matrix_UB_13 0.0043043000
_diffrn_orient_matrix_UB_21 -0.0302312000
_diffrn_orient_matrix_UB_22 0.0007073000
_diffrn_orient_matrix_UB_23 -0.0504126000
_diffrn_orient_matrix_UB_31 -0.0458581000
_diffrn_orient_matrix_UB_32 -0.0057341000
_diffrn_orient_matrix_UB_33 0.0327777000
_diffrn_radiation_monochromator mirror
_diffrn_radiation_type MoK\a
_diffrn_radiation_wavelength 0.71073
_diffrn_reflns_av_R_equivalents 0.0228
_diffrn_reflns_av_unetI/netI 0.0384
_diffrn_reflns_limit_h_max 9
_diffrn_reflns_limit_h_min -15
_diffrn_reflns_limit_k_max 16
_diffrn_reflns_limit_k_min -13
_diffrn_reflns_limit_l_max 8
_diffrn_reflns_limit_l_min -14
_diffrn_reflns_number 4894
_diffrn_reflns_theta_full 26.01
_diffrn_reflns_theta_max 26.01
_diffrn_reflns_theta_min 3.42
_diffrn_source 'SuperNova (Mo) X-ray Source'
_exptl_absorpt_coefficient_mu 0.600
_exptl_absorpt_correction_T_max 1.00000
_exptl_absorpt_correction_T_min 0.89057
_exptl_absorpt_correction_type multi-scan
_exptl_absorpt_process_details
;
CrysAlisPro, Agilent Technologies,
Version 1.171.36.28 (release 01-02-2013 CrysAlis171 .NET)
(compiled Feb  1 2013,16:14:44)
Empirical absorption correction using spherical harmonics,
 implemented in SCALE3 ABSPACK scaling algorithm.
;
_exptl_crystal_colour 'clear light colourless'
_exptl_crystal_colour_lustre clear
_exptl_crystal_colour_modifier light
_exptl_crystal_colour_primary colourless
_exptl_crystal_density_diffrn 1.499
_exptl_crystal_density_method 'not measured'
_exptl_crystal_description block
_exptl_crystal_F_000 944
_exptl_crystal_size_max 0.23
_exptl_crystal_size_mid 0.21
_exptl_crystal_size_min 0.15
_refine_diff_density_max 0.156
_refine_diff_density_min -0.160
_refine_diff_density_rms 0.040
_refine_ls_abs_structure_details 'Flack H D (1983), Acta Cryst. A39, 876-881'
_refine_ls_abs_structure_Flack -0.01(6)
_refine_ls_extinction_method none
_refine_ls_goodness_of_fit_ref 1.025
_refine_ls_hydrogen_treatment constr
_refine_ls_matrix_type full
_refine_ls_number_parameters 254
_refine_ls_number_reflns 2818
_refine_ls_number_restraints 1
_refine_ls_restrained_S_all 1.025
_refine_ls_R_factor_all 0.0438
_refine_ls_R_factor_gt 0.0343
_refine_ls_shift/su_max 0.000
_refine_ls_shift/su_mean 0.000
_refine_ls_structure_factor_coef Fsqd
_refine_ls_weighting_details 'calc w=1/[\s^2^(Fo^2^)+(0.0318P)^2^+0.1211P] where P=(Fo^2^+2Fc^2^)/3'
_refine_ls_weighting_scheme calc
_refine_ls_wR_factor_gt 0.0710
_refine_ls_wR_factor_ref 0.0782
_reflns_number_gt 2416
_reflns_number_total 2818
_reflns_threshold_expression >2sigma(I)
_cod_data_source_file c8cc00489g2.cif
_cod_data_source_block shenyi_0914
_cod_depositor_comments 'Adding full bibliography for 7121244--7121245.cif.'
_cod_database_code 7121245
_chemical_oxdiff_formula 'C H O N Cl'
_reflns_odcompleteness_completeness 99.62
_reflns_odcompleteness_iscentric 1
_reflns_odcompleteness_theta 26.32
_olex2_refinement_description
;
1. Fixed Uiso
 At 1.2 times of:
  All C(H) groups, All C(H,H) groups
 At 1.5 times of:
  All C(H,H,H) groups
2.a Ternary CH refined with riding coordinates:
 C9(H9), C10(H10), C11(H11), C14(H14)
2.b Secondary CH2 refined with riding coordinates:
 C5(H5A,H5B), C6(H6A,H6B), C12(H12A,H12B), C13(H13A,H13B), C15(H15A,H15B)
2.c Aromatic/amide H refined with riding coordinates:
 C2(H2), C3(H3)
2.d Idealised Me refined as rotating group:
 C21(H21A,H21B,H21C)
;
_olex2_date_sample_data_collection 2017-09-14
_olex2_submission_special_instructions 'No special instructions were received'

loop_
_space_group_symop_id
_space_group_symop_operation_xyz
1 'x, y, z'
2 '-x, -y, z+1/2'
3 '-x+1/2, y+1/2, z+1/2'
4 'x+1/2, -y+1/2, z'

loop_
_atom_site_label
_atom_site_type_symbol
_atom_site_fract_x
_atom_site_fract_y
_atom_site_fract_z
_atom_site_U_iso_or_equiv
_atom_site_adp_type
_atom_site_occupancy
_atom_site_calc_flag
_atom_site_refinement_flags_posn
Cl1 Cl -0.75263(7) 0.18183(6) -0.47350(9) 0.0584(3) Uani 1 d .
Cl2 Cl -0.98145(7) 0.15341(7) -0.40861(12) 0.0750(3) Uani 1 d .
Cl3 Cl -0.91818(7) -0.18564(8) -0.22111(10) 0.0719(3) Uani 1 d .
Cl4 Cl -0.68302(7) -0.18184(6) -0.27676(9) 0.0545(2) Uani 1 d .
O1 O -0.73226(17) -0.00433(19) -0.6348(2) 0.0560(6) Uani 1 d .
O2 O -0.67591(19) -0.40753(19) -0.6160(3) 0.0637(7) Uani 1 d .
N1 N -0.9307(2) -0.0165(2) -0.3240(3) 0.0486(7) Uani 1 d .
C1 C -0.7251(2) -0.1062(3) -0.6281(3) 0.0420(8) Uani 1 d .
C2 C -0.7948(2) -0.1686(3) -0.6830(3) 0.0526(9) Uani 1 d .
H2 H -0.8502 -0.1411 -0.7230 0.063 Uiso 1 calc R
C3 C -0.7835(3) -0.2705(3) -0.6796(4) 0.0562(10) Uani 1 d .
H3 H -0.8309 -0.3125 -0.7150 0.067 Uiso 1 calc R
C4 C -0.6996(3) -0.3073(3) -0.6219(3) 0.0492(9) Uani 1 d .
C5 C -0.5844(3) -0.4159(3) -0.5464(4) 0.0749(13) Uani 1 d .
H5A H -0.5292 -0.4480 -0.5890 0.090 Uiso 1 calc R
H5B H -0.5993 -0.4563 -0.4800 0.090 Uiso 1 calc R
C6 C -0.5503(3) -0.3130(2) -0.5100(4) 0.0550(10) Uani 1 d .
H6A H -0.5512 -0.3064 -0.4279 0.066 Uiso 1 calc R
H6B H -0.4812 -0.2977 -0.5379 0.066 Uiso 1 calc R
C7 C -0.6310(2) -0.2473(3) -0.5645(3) 0.0426(8) Uani 1 d .
C8 C -0.6420(2) -0.1439(2) -0.5637(3) 0.0382(7) Uani 1 d .
C9 C -0.5629(2) -0.0835(2) -0.4967(3) 0.0409(7) Uani 1 d .
H9 H -0.5210 -0.1327 -0.4558 0.049 Uiso 1 calc R
C10 C -0.60077(19) -0.0071(2) -0.4021(3) 0.0395(7) Uani 1 d .
H10 H -0.5712 -0.0324 -0.3310 0.047 Uiso 1 calc R
C11 C -0.5366(2) 0.0867(3) -0.4294(4) 0.0508(9) Uani 1 d .
H11 H -0.5643 0.1486 -0.3973 0.061 Uiso 1 calc R
C12 C -0.4233(2) 0.0633(3) -0.3962(4) 0.0593(10) Uani 1 d .
H12A H -0.3815 0.1233 -0.3942 0.071 Uiso 1 calc R
H12B H -0.4200 0.0310 -0.3225 0.071 Uiso 1 calc R
C13 C -0.3866(3) -0.0073(3) -0.4911(4) 0.0620(11) Uani 1 d .
H13A H -0.3303 0.0220 -0.5345 0.074 Uiso 1 calc R
H13B H -0.3637 -0.0705 -0.4602 0.074 Uiso 1 calc R
C14 C -0.4837(2) -0.0202(3) -0.5645(3) 0.0519(9) Uani 1 d .
H14 H -0.4701 -0.0443 -0.6416 0.062 Uiso 1 calc R
C15 C -0.5279(3) 0.0855(3) -0.5587(4) 0.0567(10) Uani 1 d .
H15A H -0.4801 0.1352 -0.5876 0.068 Uiso 1 calc R
H15B H -0.5948 0.0915 -0.5962 0.068 Uiso 1 calc R
C16 C -0.7177(2) -0.0033(2) -0.3807(3) 0.0363(7) Uani 1 d .
C17 C -0.7879(2) 0.0730(2) -0.4069(3) 0.0412(7) Uani 1 d .
C18 C -0.8917(2) 0.0614(2) -0.3770(3) 0.0472(9) Uani 1 d .
C19 C -0.8649(2) -0.0876(2) -0.2960(3) 0.0443(8) Uani 1 d .
C20 C -0.7600(2) -0.0842(2) -0.3220(3) 0.0390(8) Uani 1 d .
C21 C -0.8035(3) 0.0388(3) -0.7117(4) 0.0810(14) Uani 1 d .
H21A H -0.7934 0.0107 -0.7859 0.122 Uiso 1 calc GR
H21B H -0.7924 0.1094 -0.7148 0.122 Uiso 1 calc GR
H21C H -0.8732 0.0256 -0.6866 0.122 Uiso 1 calc GR

loop_
_atom_site_aniso_label
_atom_site_aniso_U_11
_atom_site_aniso_U_22
_atom_site_aniso_U_33
_atom_site_aniso_U_23
_atom_site_aniso_U_13
_atom_site_aniso_U_12
Cl1 0.0636(5) 0.0357(4) 0.0760(7) 0.0112(5) 0.0161(5) 0.0037(4)
Cl2 0.0577(5) 0.0551(6) 0.1123(9) 0.0091(7) 0.0113(6) 0.0172(4)
Cl3 0.0631(5) 0.0726(7) 0.0800(8) 0.0313(6) 0.0076(6) -0.0191(5)
Cl4 0.0591(5) 0.0461(5) 0.0583(6) 0.0152(5) -0.0035(5) 0.0015(4)
O1 0.0600(13) 0.0535(15) 0.0544(16) 0.0013(13) -0.0148(13) 0.0128(11)
O2 0.0675(15) 0.0460(15) 0.078(2) -0.0133(15) 0.0077(15) -0.0048(12)
N1 0.0446(15) 0.0477(17) 0.0536(19) -0.0011(16) 0.0059(14) -0.0042(13)
C1 0.0416(16) 0.048(2) 0.0361(19) -0.0014(18) 0.0005(17) 0.0050(14)
C2 0.0417(17) 0.072(3) 0.045(2) -0.005(2) -0.0052(18) 0.0027(16)
C3 0.0499(19) 0.065(3) 0.054(2) -0.015(2) -0.0009(19) -0.0075(17)
C4 0.0533(19) 0.050(2) 0.045(2) -0.0098(19) 0.0087(19) -0.0051(15)
C5 0.098(3) 0.045(2) 0.081(3) -0.005(2) -0.010(3) 0.008(2)
C6 0.0576(19) 0.047(2) 0.061(3) -0.003(2) -0.001(2) 0.0072(16)
C7 0.0393(16) 0.0488(19) 0.0395(19) -0.0037(17) 0.0032(16) 0.0040(15)
C8 0.0428(16) 0.0391(17) 0.0328(17) -0.0011(15) 0.0004(15) 0.0012(14)
C9 0.0405(15) 0.0415(17) 0.0407(19) -0.0048(16) -0.0030(15) 0.0046(13)
C10 0.0398(14) 0.0406(17) 0.0381(18) -0.0018(17) 0.0009(16) -0.0034(12)
C11 0.0441(17) 0.0433(18) 0.065(3) -0.0020(19) 0.0085(19) -0.0078(13)
C12 0.0481(17) 0.061(2) 0.069(3) -0.005(2) -0.001(2) -0.0171(15)
C13 0.0440(17) 0.069(3) 0.073(3) -0.005(2) 0.0086(19) -0.0019(16)
C14 0.0421(16) 0.067(2) 0.047(2) -0.003(2) 0.0070(17) -0.0029(16)
C15 0.0493(17) 0.054(2) 0.066(3) 0.015(2) 0.010(2) -0.0040(16)
C16 0.0434(14) 0.0327(15) 0.0328(18) -0.0056(14) 0.0017(14) -0.0047(12)
C17 0.0475(16) 0.0324(16) 0.044(2) 0.0001(17) 0.0030(17) -0.0009(12)
C18 0.0469(16) 0.0408(18) 0.054(2) -0.0047(18) 0.0013(18) 0.0056(14)
C19 0.0487(17) 0.0464(19) 0.038(2) 0.0026(17) 0.0006(17) -0.0114(15)
C20 0.0474(17) 0.0347(17) 0.0349(18) -0.0009(15) -0.0014(16) -0.0017(13)
C21 0.080(3) 0.074(3) 0.089(4) 0.017(3) -0.031(3) 0.018(2)

loop_
_atom_type_symbol
_atom_type_description
_atom_type_scat_dispersion_real
_atom_type_scat_dispersion_imag
_atom_type_scat_source
C C 0.0033 0.0016 'International Tables Vol C Tables 4.2.6.8 and 6.1.1.4'
H H 0.0000 0.0000 'International Tables Vol C Tables 4.2.6.8 and 6.1.1.4'
Cl Cl 0.1484 0.1585 'International Tables Vol C Tables 4.2.6.8 and 6.1.1.4'
N N 0.0061 0.0033 'International Tables Vol C Tables 4.2.6.8 and 6.1.1.4'
O O 0.0106 0.0060 'International Tables Vol C Tables 4.2.6.8 and 6.1.1.4'

loop_
_geom_angle_atom_site_label_1
_geom_angle_atom_site_label_2
_geom_angle_atom_site_label_3
_geom_angle
C1 O1 C21 119.2(3)
C4 O2 C5 106.6(3)
C19 N1 C18 116.7(3)
O1 C1 C2 122.2(3)
O1 C1 C8 116.2(3)
C2 C1 C8 121.6(3)
C1 C2 H2 119.4
C3 C2 C1 121.2(3)
C3 C2 H2 119.4
C2 C3 H3 121.4
C4 C3 C2 117.2(3)
C4 C3 H3 121.4
C3 C4 O2 123.4(3)
C3 C4 C7 122.6(3)
C7 C4 O2 113.9(3)
O2 C5 H5A 109.9
O2 C5 H5B 109.9
O2 C5 C6 109.0(3)
H5A C5 H5B 108.3
C6 C5 H5A 109.9
C6 C5 H5B 109.9
C5 C6 H6A 111.3
C5 C6 H6B 111.3
H6A C6 H6B 109.2
C7 C6 C5 102.5(3)
C7 C6 H6A 111.3
C7 C6 H6B 111.3
C4 C7 C6 108.0(3)
C4 C7 C8 121.4(3)
C8 C7 C6 130.6(3)
C1 C8 C9 126.5(3)
C7 C8 C1 115.7(3)
C7 C8 C9 117.8(3)
C8 C9 H9 105.2
C8 C9 C10 120.1(2)
C8 C9 C14 117.8(3)
C10 C9 H9 105.2
C14 C9 H9 105.2
C14 C9 C10 102.0(3)
C9 C10 H10 104.7
C11 C10 C9 102.6(3)
C11 C10 H10 104.7
C16 C10 C9 116.0(2)
C16 C10 H10 104.7
C16 C10 C11 122.4(3)
C10 C11 H11 114.8
C10 C11 C12 106.7(3)
C12 C11 H11 114.8
C15 C11 C10 103.8(3)
C15 C11 H11 114.8
C15 C11 C12 100.4(3)
C11 C12 H12A 111.1
C11 C12 H12B 111.1
H12A C12 H12B 109.0
C13 C12 C11 103.4(3)
C13 C12 H12A 111.1
C13 C12 H12B 111.1
C12 C13 H13A 111.1
C12 C13 H13B 111.1
H13A C13 H13B 109.1
C14 C13 C12 103.2(3)
C14 C13 H13A 111.1
C14 C13 H13B 111.1
C9 C14 H14 114.5
C13 C14 C9 108.0(3)
C13 C14 H14 114.5
C13 C14 C15 100.0(3)
C15 C14 C9 104.0(3)
C15 C14 H14 114.5
C11 C15 C14 94.7(3)
C11 C15 H15A 112.8
C11 C15 H15B 112.8
C14 C15 H15A 112.8
C14 C15 H15B 112.8
H15A C15 H15B 110.3
C17 C16 C10 128.6(3)
C20 C16 C10 116.1(3)
C20 C16 C17 115.3(3)
C16 C17 Cl1 123.5(2)
C18 C17 Cl1 117.7(2)
C18 C17 C16 118.8(3)
N1 C18 Cl2 114.5(2)
N1 C18 C17 125.1(3)
C17 C18 Cl2 120.4(3)
N1 C19 Cl3 115.1(2)
N1 C19 C20 123.3(3)
C20 C19 Cl3 121.6(3)
C16 C20 Cl4 121.3(2)
C19 C20 Cl4 117.8(2)
C19 C20 C16 120.9(3)
O1 C21 H21A 109.5
O1 C21 H21B 109.5
O1 C21 H21C 109.5
H21A C21 H21B 109.5
H21A C21 H21C 109.5
H21B C21 H21C 109.5

loop_
_geom_bond_atom_site_label_1
_geom_bond_atom_site_label_2
_geom_bond_distance
Cl1 C17 1.720(3)
Cl2 C18 1.732(3)
Cl3 C19 1.728(3)
Cl4 C20 1.727(3)
O1 C1 1.374(4)
O1 C21 1.412(4)
O2 C4 1.383(4)
O2 C5 1.439(5)
N1 C18 1.318(4)
N1 C19 1.318(4)
C1 C2 1.388(5)
C1 C8 1.405(4)
C2 H2 0.9300
C2 C3 1.377(5)
C3 H3 0.9300
C3 C4 1.368(5)
C4 C7 1.373(5)
C5 H5A 0.9700
C5 H5B 0.9700
C5 C6 1.513(5)
C6 H6A 0.9700
C6 H6B 0.9700
C6 C7 1.505(5)
C7 C8 1.397(5)
C8 C9 1.523(4)
C9 H9 0.9800
C9 C10 1.591(4)
C9 C14 1.548(4)
C10 H10 0.9800
C10 C11 1.540(4)
C10 C16 1.526(4)
C11 H11 0.9800
C11 C12 1.542(4)
C11 C15 1.526(6)
C12 H12A 0.9700
C12 H12B 0.9700
C12 C13 1.540(5)
C13 H13A 0.9700
C13 H13B 0.9700
C13 C14 1.529(5)
C14 H14 0.9800
C14 C15 1.531(5)
C15 H15A 0.9700
C15 H15B 0.9700
C16 C17 1.401(4)
C16 C20 1.399(4)
C17 C18 1.390(4)
C19 C20 1.385(4)
C21 H21A 0.9600
C21 H21B 0.9600
C21 H21C 0.9600

loop_
_geom_torsion_atom_site_label_1
_geom_torsion_atom_site_label_2
_geom_torsion_atom_site_label_3
_geom_torsion_atom_site_label_4
_geom_torsion
Cl1 C17 C18 Cl2 1.1(4)
Cl1 C17 C18 N1 -178.8(3)
Cl3 C19 C20 Cl4 0.0(4)
Cl3 C19 C20 C16 -178.7(3)
O1 C1 C2 C3 177.0(3)
O1 C1 C8 C7 -175.4(3)
O1 C1 C8 C9 3.0(5)
O2 C4 C7 C6 -1.1(4)
O2 C4 C7 C8 178.6(3)
O2 C5 C6 C7 0.4(5)
N1 C19 C20 Cl4 178.6(3)
N1 C19 C20 C16 0.0(5)
C1 C2 C3 C4 -1.4(6)
C1 C8 C9 C10 56.1(5)
C1 C8 C9 C14 -69.1(4)
C2 C1 C8 C7 3.7(5)
C2 C1 C8 C9 -177.9(3)
C2 C3 C4 O2 -176.8(4)
C2 C3 C4 C7 3.0(6)
C3 C4 C7 C6 179.0(3)
C3 C4 C7 C8 -1.3(5)
C4 O2 C5 C6 -1.0(5)
C4 C7 C8 C1 -2.1(5)
C4 C7 C8 C9 179.4(3)
C5 O2 C4 C3 -178.8(4)
C5 O2 C4 C7 1.3(4)
C5 C6 C7 C4 0.4(4)
C5 C6 C7 C8 -179.3(4)
C6 C7 C8 C1 177.5(3)
C6 C7 C8 C9 -1.1(6)
C7 C8 C9 C10 -125.5(3)
C7 C8 C9 C14 109.3(3)
C8 C1 C2 C3 -2.1(5)
C8 C9 C10 C11 -133.2(3)
C8 C9 C10 C16 2.9(4)
C8 C9 C14 C13 -153.9(3)
C8 C9 C14 C15 100.5(3)
C9 C10 C11 C12 -70.8(3)
C9 C10 C11 C15 34.7(3)
C9 C10 C16 C17 -110.1(4)
C9 C10 C16 C20 73.4(4)
C9 C14 C15 C11 53.5(3)
C10 C9 C14 C13 72.3(3)
C10 C9 C14 C15 -33.3(3)
C10 C11 C12 C13 74.1(4)
C10 C11 C15 C14 -53.9(3)
C10 C16 C17 Cl1 0.8(5)
C10 C16 C17 C18 -178.5(3)
C10 C16 C20 Cl4 0.2(4)
C10 C16 C20 C19 178.8(3)
C11 C10 C16 C17 16.6(6)
C11 C10 C16 C20 -159.9(3)
C11 C12 C13 C14 -2.6(4)
C12 C11 C15 C14 56.3(3)
C12 C13 C14 C9 -70.5(4)
C12 C13 C14 C15 37.9(4)
C13 C14 C15 C11 -58.1(3)
C14 C9 C10 C11 -0.8(3)
C14 C9 C10 C16 135.3(3)
C15 C11 C12 C13 -33.8(4)
C16 C10 C11 C12 156.7(3)
C16 C10 C11 C15 -97.7(4)
C16 C17 C18 Cl2 -179.6(3)
C16 C17 C18 N1 0.6(5)
C17 C16 C20 Cl4 -176.8(2)
C17 C16 C20 C19 1.8(5)
C18 N1 C19 Cl3 177.2(3)
C18 N1 C19 C20 -1.5(5)
C19 N1 C18 Cl2 -178.6(3)
C19 N1 C18 C17 1.3(5)
C20 C16 C17 Cl1 177.3(3)
C20 C16 C17 C18 -2.0(5)
C21 O1 C1 C2 -8.8(5)
C21 O1 C1 C8 170.3(3)
